data_2008237
loop_
_publ_author_name
'Okabe, Nobuo'
'Makino, Tomomi'

_publ_section_title
;<i>trans</i>-Diaquabis(quinoline-2-carboxylato-<i>N</i>,<i>O</i>)cobalt(II)--water--ethanol
 (1/2/2)
;
_journal_issue 3
_journal_name_full 'Acta Crystallographica Section C'
_journal_page_first 300
_journal_page_last 302
_journal_paper_doi 10.1107/S0108270198013584
_journal_volume 55
_journal_year 1999
_chemical_formula_iupac '[Co (C10 H6 N1 O2)2 (H2 O1)2], 2H2 O1, 2C2 H6 O1'
_chemical_formula_moiety ' [Co(C10H6NO2)~2~(H2O)~2~](H2O)~2~(C2H5OH)~2~'
_chemical_formula_sum 'C24 H32 Co N2 O10'
_chemical_formula_weight 567.452
_space_group_IT_number 2
_symmetry_cell_setting triclinic
_symmetry_space_group_name_Hall '-P 1'
_symmetry_space_group_name_H-M 'P -1'
_atom_type_scat_source IntTabIV
_cell_angle_alpha 106.23(2)
_cell_angle_beta 108.02(2)
_cell_angle_gamma 78.09(2)
_cell_formula_units_Z 1
_cell_length_a 9.0270(10)
_cell_length_b 11.095(3)
_cell_length_c 7.275(2)
_cell_measurement_reflns_used 25
_cell_measurement_temperature 296
_cell_measurement_theta_max 23.9
_cell_measurement_theta_min 21.1
_cell_volume 659.5(3)
_computing_cell_refinement 'MSC/AFC Diffractometer Control Software'
_computing_data_collection
;
MSC/AFC Diffractometer Control Software
(Molecular Structure Corporation, 1988)
;
_computing_data_reduction 'TEXSAN (Molecular Structure Corporation, 1985)'
_computing_molecular_graphics 'ORTEPII (Johnson, 1976)'
_computing_structure_refinement TEXSAN
_computing_structure_solution 'SHELXS86 (Sheldrick, 1985) and DIRDIF (Beurskens, 1984)'
_diffrn_measurement_device 'Rigaku AFC-5R'
_diffrn_measurement_method \w-2\q
_diffrn_radiation_type MoK\a
_diffrn_radiation_wavelength 0.71069
_diffrn_reflns_av_R_equivalents 0.019
_diffrn_reflns_limit_h_max 11
_diffrn_reflns_limit_h_min 0
_diffrn_reflns_limit_k_max 14
_diffrn_reflns_limit_k_min -13
_diffrn_reflns_limit_l_max 8
_diffrn_reflns_limit_l_min -9
_diffrn_reflns_number 3226
_diffrn_reflns_theta_max 27.5
_diffrn_standards_decay_% -1.4
_diffrn_standards_interval_count 150
_diffrn_standards_number 3
_exptl_absorpt_coefficient_mu 0.702
_exptl_absorpt_correction_type none
_exptl_crystal_colour yellow
_exptl_crystal_density_diffrn 1.429
_exptl_crystal_density_method 'not measured'
_exptl_crystal_description prism
_exptl_crystal_size_max 0.3
_exptl_crystal_size_mid 0.2
_exptl_crystal_size_min 0.1
_refine_diff_density_max 0.52
_refine_diff_density_min -0.44
_refine_ls_extinction_method none
_refine_ls_goodness_of_fit_obs 1.500
_refine_ls_hydrogen_treatment mixed
_refine_ls_number_parameters 181
_refine_ls_number_reflns 2521
_refine_ls_R_factor_obs 0.063
_refine_ls_shift/esd_max 0.010
_refine_ls_structure_factor_coef Fsqd
_refine_ls_weighting_details 'w = 4F~o~^2^/\s^2^(F~o~^2^)'
_refine_ls_weighting_scheme calc
_refine_ls_wR_factor_obs 0.097
_reflns_number_observed 2521
_reflns_number_total 3035
_reflns_observed_criterion I>\s(I)
_cod_data_source_file da1034.cif
_cod_data_source_block da1034
_cod_depositor_comments
;
The following automatic conversions were performed:

'_refine_ls_weighting_scheme' value 'w = 4F~o~^2^/\s^2^(F~o~^2^)' was
changed to 'calc'. New tag '_refine_ls_weighting_details' was
created. The value of the new tag was set to 'w =
4F~o~^2^/\s^2^(F~o~^2^)'.

Automatic conversion script
Id: cif_fix_values 3143 2015-03-26 13:38:13Z robertas 
;
_cod_original_cell_volume 659.5(2)
_cod_original_formula_sum 'C24 H32 N2 O10 Co'
_cod_database_code 2008237

loop_
_symmetry_equiv_pos_as_xyz
x,y,z
-x,-y,-z

loop_
_atom_site_aniso_label
_atom_site_aniso_U_11
_atom_site_aniso_U_22
_atom_site_aniso_U_33
_atom_site_aniso_U_12
_atom_site_aniso_U_13
_atom_site_aniso_U_23
Co1 0.0299(3) 0.0290(3) 0.0235(3) -0.0007(2) 0.0120(2) 0.0108(2)
O1 0.0570(10) 0.0430(10) 0.0320(10) -0.0020(10) 0.0210(10) 0.0190(10)
O2 0.0350(10) 0.0380(10) 0.0330(10) 0.0043(8) 0.0163(8) 0.0179(9)
O3 0.0460(10) 0.0410(10) 0.0290(10) -0.0100(10) 0.0170(10) 0.0060(10)
O4 0.088(2) 0.0400(10) 0.063(2) 0.0000(10) -0.001(2) 0.0110(10)
O5 0.097(2) 0.0440(10) 0.0550(10) -0.0130(10) 0.0120(10) 0.0150(10)
N1 0.0300(10) 0.0300(10) 0.0240(10) -0.0040(10) 0.0102(9) 0.0066(9)
C1 0.0380(10) 0.0290(10) 0.0220(10) -0.0050(10) 0.0110(10) 0.0050(10)
C2 0.0320(10) 0.0310(10) 0.0230(10) -0.0080(10) 0.0100(10) 0.0040(10)
C3 0.042(2) 0.048(2) 0.0340(10) -0.0080(10) 0.0190(10) 0.0120(10)
C4 0.037(2) 0.053(2) 0.042(2) -0.0070(10) 0.0230(10) 0.0060(10)
C5 0.029(2) 0.049(2) 0.059(2) 0.0010(10) 0.0180(10) 0.008(2)
C6 0.035(2) 0.053(2) 0.079(3) 0.011(2) 0.016(2) 0.027(2)
C7 0.045(2) 0.063(2) 0.070(2) 0.013(2) 0.020(2) 0.040(2)
C8 0.035(2) 0.041(2) 0.052(2) 0.0050(10) 0.0180(10) 0.026(2)
C9 0.0250(10) 0.0300(10) 0.0350(10) -0.0020(10) 0.0100(10) 0.0070(10)
C10 0.0290(10) 0.0350(10) 0.041(2) -0.0050(10) 0.0150(10) 0.0030(10)
C11 0.097(4) 0.120(5) 0.095(4) -0.022(3) -0.013(3) 0.056(3)
C12 0.077(3) 0.071(3) 0.109(4) -0.015(2) 0.017(3) 0.026(3)

loop_
_atom_site_label
_atom_site_fract_x
_atom_site_fract_y
_atom_site_fract_z
_atom_site_attached_hydrogens
Co1 0 0.5 0.5 0
O1 0.0612(2) 0.6597(2) 0.0920(3) 0
O2 -0.0346(2) 0.6088(2) 0.3027(3) 0
O3 -0.1053(2) 0.3527(2) 0.2701(3) 0
O4 0.0890(4) 0.1076(2) 0.7873(4) 0
O5 1.0058(3) 0.1290(2) 0.3793(4) 2
N1 0.2181(2) 0.4422(2) 0.3980(3) 0
C1 0.0686(3) 0.5963(2) 0.2122(4) 0
C2 0.2116(3) 0.5004(2) 0.2589(4) 0
C3 0.3305(4) 0.4792(3) 0.1614(4) 0
C4 0.4599(4) 0.3963(3) 0.2131(4) 0
C5 0.6069(3) 0.2465(3) 0.4230(5) 0
C6 0.6148(4) 0.1876(4) 0.5672(6) 0
C7 0.4915(4) 0.2129(3) 0.6570(5) 0
C8 0.3608(3) 0.2963(3) 0.6012(5) 0
C9 0.3486(3) 0.3577(3) 0.4514(4) 0
C10 0.4739(3) 0.3327(3) 0.3609(4) 0
C11 0.2705(6) 0.0398(5) 1.0664(8) 0
C12 0.2455(6) 0.0996(4) 0.9069(8) 0
H(3) 0.3201 0.5223 0.0614 0
H(4) 0.5414 0.3809 0.1490 0
H(5) 0.6912 0.2293 0.3635 0
H(6) 0.7044 0.1289 0.6072 0
H(7) 0.4989 0.1721 0.7584 0
H(8) 0.2786 0.3127 0.6640 0
H(9) -0.084(5) 0.347(4) 0.169(6) 0
H(10) -0.066(5) 0.260(4) 0.306(6) 0
H(11) 0.3787 0.0403 1.1397 0
H(12) 0.2502 -0.0451 1.0108 0
H(13) 0.2054 0.0838 1.1469 0
H(14) 0.3119 0.0545 0.8252 0
H(15) 0.2710 0.1839 0.9629 0
H(16) 0.029(6) 0.180(5) 0.835(7) 0

loop_
_geom_angle_atom_site_label_1
_geom_angle_atom_site_label_2
_geom_angle_atom_site_label_3
_geom_angle_site_symmetry_3
_geom_angle
_geom_angle_publ_flag
O2 Co1 O3 . 91.10(8) yes
O2 Co1 N1 . 77.23(7) yes
O3 Co1 N1 . 89.51(8) yes
Co1 O2 C1 . 118.9(2) yes
Co1 N1 C2 . 110.8(2) yes
Co1 N1 C9 . 131.0(2) yes
C2 N1 C9 . 118.2(2) yes
O1 C1 O2 . 124.3(2) yes
O1 C1 C2 . 118.6(2) yes
O2 C1 C2 . 117.1(2) yes
N1 C2 C1 . 115.9(2) yes
N1 C2 C3 . 123.6(2) yes
C1 C2 C3 . 120.5(2) yes
O2 Co1 O2 2_566 180.00 no
O2 Co1 O3 2_566 88.90(8) no
O2 Co1 N1 2_566 102.77(7) no
O3 Co1 O3 2_566 180.00 no
O3 Co1 N1 2_566 90.49(8) no
N1 Co1 N1 2_566 180.00 no
C2 C3 C4 . 118.8(3) no
C3 C4 C10 . 120.2(3) no
C6 C5 C10 . 120.4(3) no
C5 C6 C7 . 120.3(3) no
C6 C7 C8 . 121.0(3) no
C7 C8 C9 . 120.0(3) no
N1 C9 C8 . 119.6(2) no
N1 C9 C10 . 121.3(2) no
C8 C9 C10 . 119.1(2) no
C4 C10 C5 . 122.8(3) no
C4 C10 C9 . 118.0(3) no
C5 C10 C9 . 119.2(3) no
O4 C12 C11 . 113.7(4) no
Co1 O3 H(9) . 112(3) no
Co1 O3 H(10) . 113(2) no
H(9) O3 H(10) . 106(3) no
C12 O4 H(16) . 112(3) no
C2 C3 H(3) . 120.64 no
C4 C3 H(3) . 120.59 no
C3 C4 H(4) . 119.90 no
C10 C4 H(4) . 119.93 no
C6 C5 H(5) . 119.76 no
C10 C5 H(5) . 119.83 no
C5 C6 H(6) . 119.88 no
C7 C6 H(6) . 119.85 no
C6 C7 H(7) . 119.51 no
C8 C7 H(7) . 119.48 no
C7 C8 H(8) . 119.95 no
C9 C8 H(8) . 120.04 no
C12 C11 H(11) . 107.47 no
C12 C11 H(12) . 108.02 no
C12 C11 H(13) . 109.72 no
H(11) C11 H(12) . 109.05 no
H(11) C11 H(13) . 110.76 no
H(12) C11 H(13) . 111.69 no
O4 C12 H(14) . 108.44 no
O4 C12 H(15) . 107.56 no
C11 C12 H(14) . 109.47 no
C11 C12 H(15) . 108.03 no
H(14) C12 H(15) . 109.52 no

loop_
_geom_bond_atom_site_label_1
_geom_bond_atom_site_label_2
_geom_bond_site_symmetry_1
_geom_bond_site_symmetry_2
_geom_bond_distance
_geom_bond_publ_flag
Co1 O2 . . 2.037(2) yes
Co1 O3 . . 2.122(2) yes
Co1 N1 . . 2.226(2) yes
O1 C1 . . 1.246(3) yes
O2 C1 . . 1.264(3) yes
O4 C12 . . 1.411(5) yes
N1 C2 . . 1.326(3) yes
N1 C9 . . 1.372(4) yes
C1 C2 . . 1.509(4) yes
C2 C3 . . 1.409(4) yes
C3 C4 . . 1.352(4) yes
C4 C10 . . 1.404(4) yes
C5 C6 . . 1.361(5) yes
C5 C10 . . 1.412(4) yes
C6 C7 . . 1.401(5) yes
C7 C8 . . 1.370(4) yes
C8 C9 . . 1.405(4) yes
C9 C10 . . 1.421(4) yes
C11 C12 . . 1.430(6) yes
O3 H(9) . . 0.80(4) no
O3 H(10) . . 1.09(4) no
O4 H(16) . . 0.91(5) no
C3 H(3) . . 0.949 no
C4 H(4) . . 0.951 no
C5 H(5) . . 0.949 no
C6 H(6) . . 0.952 no
C7 H(7) . . 0.947 no
C8 H(8) . . 0.949 no
C11 H(11) . . 0.958 no
C11 H(12) . . 0.947 no
C11 H(13) . . 0.927 no
C12 H(14) . . 0.945 no
C12 H(15) . . 0.955 no

loop_
_geom_hbond_atom_site_label_D
_geom_hbond_atom_site_label_H
_geom_hbond_atom_site_label_A
_geom_hbond_site_symmetry_A
_geom_hbond_distance_DH
_geom_hbond_distance_HA
_geom_hbond_distance_DA
_geom_hbond_angle_DHA
_geom_hbond_publ_flag
O4 H16 O1 2_566 0.91(5) 1.80(5) 2.701(4) 166(4) yes
O3 H9 O1 2_565 0.80(4) 1.95(4) 2.746(3) 173(4) yes
O3 H10 O5 1_455 1.09(4) 1.63(4) 2.717(3) 174(3) yes
O5 ? O4 2_656 ? ? 2.757(4) ? yes
O5 ? O4 1_655 ? ? 2.893(4) ? yes

loop_
_geom_torsion_atom_site_label_1
_geom_torsion_atom_site_label_2
_geom_torsion_atom_site_label_3
_geom_torsion_atom_site_label_4
_geom_torsion_site_symmetry_2
_geom_torsion_site_symmetry_3
_geom_torsion_site_symmetry_4
_geom_torsion
_geom_torsion_publ_flag
Co1 O2 C1 O1 . . . -178.4(2) no
Co1 O2 C1 C2 . . . -0.2(3) no
Co1 O2 C1 O1 2_566 2_566 2_566 178.4(2) no
Co1 O2 C1 C2 2_566 2_566 2_566 0.2(3) no
Co1 N1 C2 C1 . . . 4.0(3) no
Co1 N1 C2 C3 . . . -177.7(2) no
Co1 N1 C9 C8 . . . -3.3(4) no
Co1 N1 C9 C10 . . . 178.1(2) no
Co1 N1 C2 C1 2_566 2_566 2_566 -4.0(3) no
Co1 N1 C2 C3 2_566 2_566 2_566 177.7(2) no
Co1 N1 C9 C8 2_566 2_566 2_566 3.4(4) no
Co1 N1 C9 C10 2_566 2_566 2_566 -178.1(2) no
O1 C1 C2 N1 . . . 175.4(2) no
O1 C1 C2 C3 . . . -2.9(4) no
O2 Co1 N1 C2 . . . -3.2(2) no
O2 Co1 N1 C9 . . . 178.7(2) no
O2 Co1 N1 C2 . 2_566 2_566 -176.8(2) no
O2 Co1 N1 C9 . 2_566 2_566 1.3(2) no
O2 C1 C2 N1 . . . -2.9(4) no
O2 C1 C2 C3 . . . 178.8(3) no
O3 Co1 O2 C1 . . . -87.5(2) no
O3 Co1 N1 C2 . . . 88.1(2) no
O3 Co1 N1 C9 . . . -90.1(2) no
N1 Co1 O2 C1 . . . 1.8(2) no
N1 C2 C3 C4 . . . -0.9(4) no
N1 C9 C8 C7 . . . -179.2(3) no
N1 C9 C10 C4 . . . -0.6(4) no
N1 C9 C10 C5 . . . 179.0(3) no
C1 C2 N1 C9 . . . -177.6(2) no
C1 C2 C3 C4 . . . 177.3(3) no
C2 N1 C9 C8 . . . 178.7(2) no
C2 N1 C9 C10 . . . 0.1(4) no
C2 C3 C4 C10 . . . 0.3(5) no
C3 C2 N1 C9 . . . 0.7(4) no
C3 C4 C10 C5 . . . -179.2(3) no
C3 C4 C10 C9 . . . 0.5(4) no
C4 C10 C5 C6 . . . 179.9(3) no
C4 C10 C9 C8 . . . -179.3(3) no
C5 C6 C7 C8 . . . 0.4(6) no
C5 C10 C9 C8 . . . 0.3(4) no
C6 C5 C10 C9 . . . 0.2(5) no
C6 C7 C8 C9 . . . 0.2(6) no
C7 C6 C5 C10 . . . -0.6(6) no
C7 C8 C9 C10 . . . -0.5(5) no
